data_4135084
loop_
_publ_author_name
'Levesque, Alexandre'
'Maris, Thierry'
'Wuest, James D.'

_publ_section_title
;
 ROY Reclaims Its Crown: New Ways to Increase Polymorphic Diversity.
;
_journal_name_full 'Journal of the American Chemical Society'
_journal_paper_doi 10.1021/jacs.0c04434
_journal_year 2020
_chemical_formula_moiety 'C12 H9 N3 O2.60 S0.40'
_chemical_formula_sum 'C12 H9 N3 O2.6 S0.4'
_chemical_formula_weight 249.61
_space_group_crystal_system monoclinic
_space_group_IT_number 14
_space_group_name_Hall '-P 2ybc'
_space_group_name_H-M_alt 'P 1 21/c 1'
_atom_sites_solution_hydrogens geom
_atom_sites_solution_primary dual
_audit_creation_date 2019-11-18
_audit_creation_method
;
Olex2 1.3
(compiled 2019.09.11 svn.r3662 for OlexSys, GUI svn.r5938)
;
_cell_angle_alpha 90
_cell_angle_beta 95.858(6)
_cell_angle_gamma 90
_cell_formula_units_Z 4
_cell_length_a 4.0133(4)
_cell_length_b 22.502(3)
_cell_length_c 12.7868(16)
_cell_measurement_reflns_used 6338
_cell_measurement_temperature 150
_cell_measurement_theta_max 54.092
_cell_measurement_theta_min 3.023
_cell_volume 1148.7(2)
_computing_cell_refinement
'SAINT (2013) V8.37A; Integration Software for Single Crystal Data. Bruker AXS Inc., Madison, WI 53719-1173.'
_computing_data_collection
;
APEX 2 (2013) Bruker AXS Inc., Madison, WI 53719-1173.
;
_computing_data_reduction
'SAINT (2013) V8.37A; Integration Software for Single Crystal Data. Bruker AXS Inc., Madison, WI 53719-1173.'
_computing_molecular_graphics 'Olex2 1.3 (Dolomanov et al., 2009)'
_computing_publication_material 'Olex2 1.3 (Dolomanov et al., 2009)'
_computing_structure_refinement 'XL n/a (Sheldrick, 2008)'
_computing_structure_solution 'XT n/a (Sheldrick, 2015)'
_diffrn_ambient_temperature 150
_diffrn_detector 'CMOS Area detector'
_diffrn_detector_area_resol_mean 10.24
_diffrn_detector_type 'Bruker Photon 100 CMOS Detector'
_diffrn_measured_fraction_theta_full 0.996
_diffrn_measured_fraction_theta_max 0.995
_diffrn_measurement_device 'k-geometry diffractometer'
_diffrn_measurement_device_type 'Bruker Venture Metaljet'
_diffrn_measurement_method '\w and \f scans'
_diffrn_radiation_collimation 'Focusing mirrors'
_diffrn_radiation_monochromator 'Helios MX Mirror Optics'
_diffrn_radiation_probe x-ray
_diffrn_radiation_type GaK\a
_diffrn_radiation_wavelength 1.34139
_diffrn_reflns_av_R_equivalents 0.0656
_diffrn_reflns_av_unetI/netI 0.0542
_diffrn_reflns_Laue_measured_fraction_full 0.996
_diffrn_reflns_Laue_measured_fraction_max 0.995
_diffrn_reflns_limit_h_max 4
_diffrn_reflns_limit_h_min -4
_diffrn_reflns_limit_k_max 27
_diffrn_reflns_limit_k_min -27
_diffrn_reflns_limit_l_max 15
_diffrn_reflns_limit_l_min -15
_diffrn_reflns_number 11370
_diffrn_reflns_point_group_measured_fraction_full 0.996
_diffrn_reflns_point_group_measured_fraction_max 0.995
_diffrn_reflns_theta_full 53.594
_diffrn_reflns_theta_max 55.139
_diffrn_reflns_theta_min 3.418
_diffrn_source 'Metal Jet'
_diffrn_source_target Ga
_diffrn_source_type 'Gallium Liquid Metal Jet Source'
_exptl_absorpt_coefficient_mu 0.987
_exptl_absorpt_correction_T_max 0.7508
_exptl_absorpt_correction_T_min 0.4529
_exptl_absorpt_correction_type multi-scan
_exptl_absorpt_process_details
'SADABS-2016/2 (Bruker,2016/2) was used for absorption correction. wR2(int) was 0.1669 before and 0.1100 after correction. The Ratio of minimum to maximum transmission is 0.6032. The \l/2 correction factor is Not present.'
_exptl_crystal_colour 'clear light yellow'
_exptl_crystal_colour_lustre clear
_exptl_crystal_colour_modifier light
_exptl_crystal_colour_primary yellow
_exptl_crystal_density_diffrn 1.443
_exptl_crystal_description needle
_exptl_crystal_F_000 517
_exptl_crystal_size_max 0.35
_exptl_crystal_size_mid 0.07
_exptl_crystal_size_min 0.03
_refine_diff_density_max 0.340
_refine_diff_density_min -0.366
_refine_diff_density_rms 0.077
_refine_ls_extinction_method none
_refine_ls_goodness_of_fit_ref 1.146
_refine_ls_hydrogen_treatment constr
_refine_ls_matrix_type full
_refine_ls_number_parameters 156
_refine_ls_number_reflns 2180
_refine_ls_number_restraints 2
_refine_ls_restrained_S_all 1.153
_refine_ls_R_factor_all 0.1138
_refine_ls_R_factor_gt 0.0896
_refine_ls_shift/su_max 0.000
_refine_ls_shift/su_mean 0.000
_refine_ls_structure_factor_coef Fsqd
_refine_ls_weighting_details 'w=1/[\s^2^(Fo^2^)+(0.1419P)^2^+0.5344P] where P=(Fo^2^+2Fc^2^)/3'
_refine_ls_weighting_scheme calc
_refine_ls_wR_factor_gt 0.2579
_refine_ls_wR_factor_ref 0.2833
_reflns_Friedel_coverage 0.000
_reflns_number_gt 1495
_reflns_number_total 2180
_reflns_threshold_expression 'I > 2\s(I)'
_cod_data_source_file ja0c04434_si_011.cif
_cod_data_source_block Mixed_FuROY_Y_40_60
_cod_depositor_comments
;
The following automatic conversions were performed:

data item '_diffrn_radiation_probe' value 'X-ray' was changed to
'x-ray' in accordance with the
/home/data/users/saulius/crontab/automatic-downloads/rss-feeds/ACS/lib/dictionaries/cif_core.dic
dictionary named 'cif_core.dic' version 2.4.2 last updated on
2011-04-26.

Automatic conversion script
Id: cif_fix_values 7556 2019-12-06 15:28:31Z antanas 
;
_cod_original_formula_sum 'C12 H9 N3 O2.60 S0.40'
_cod_database_code 4135084
_shelx_shelxl_version_number 2018/3
_shelx_space_group_comment
;
The symmetry employed for this shelxl refinement is uniquely defined
by the following loop, which should always be used as a source of
symmetry information in preference to the above space-group names.
They are only intended as comments.
;
_shelx_estimated_absorpt_t_max 0.971
_shelx_estimated_absorpt_t_min 0.724
_olex2_refinement_description
;
1. Fixed Uiso
 At 1.2 times of:
  All C(H) groups, All N(H) groups
 At 1.5 times of:
  All C(H,H,H) groups
2. Restrained distances
 O1B-C24 \\sim O1B-C21
 with sigma of 0.005
 S1-C24 \\sim S1-C21
 with sigma of 0.005
3. Uiso/Uaniso restraints and constraints
Uanis(S1) = Uanis(O1B)
4. Others
 Sof(O1B)=1-FVAR(1)
 Sof(S1)=FVAR(1)
5.a Aromatic/amide H refined with riding coordinates:
 N1(H1), C13(H13), C14(H14), C15(H15), C16(H16), C23(H23)
5.b Fitted hexagon refined as free rotating group:
 C11(C12,C13,C14,C15,C16)
5.c Idealised Me refined as rotating group:
 C3(H3A,H3B,H3C)
;
_olex2_exptl_crystal_mounting_method 'mounted on a cryoloop'
_olex2_submission_special_instructions 'No special instructions were received'

loop_
_space_group_symop_operation_xyz
'x, y, z'
'-x, y+1/2, -z+1/2'
'-x, -y, -z'
'x, -y-1/2, z-1/2'

loop_
_atom_site_label
_atom_site_type_symbol
_atom_site_fract_x
_atom_site_fract_y
_atom_site_fract_z
_atom_site_U_iso_or_equiv
_atom_site_adp_type
_atom_site_occupancy
_atom_site_site_symmetry_order
_atom_site_calc_flag
_atom_site_refinement_flags_posn
_atom_site_refinement_flags_adp
_atom_site_refinement_flags_occupancy
_atom_site_disorder_assembly
_atom_site_disorder_group
S1 S 0.7595(12) 0.54709(12) 0.8511(4) 0.0684(13) Uani 0.402(10) 1 d D . P A 1
O1B O 0.698(2) 0.54138(17) 0.8174(7) 0.0684(13) Uani 0.598(10) 1 d D . P A 2
O22 O 0.8625(10) 0.81851(16) 0.6984(3) 0.1169(14) Uani 1 1 d . . . . .
O21 O 0.9233(9) 0.72839(16) 0.6439(3) 0.0959(11) Uani 1 1 d . . . . .
N1 N 0.6415(9) 0.64054(14) 0.7306(3) 0.0731(9) Uani 1 1 d . . . . .
H1 H 0.742528 0.652417 0.676356 0.088 Uiso 1 1 calc R U . . .
N2 N 0.8162(10) 0.76473(18) 0.7053(3) 0.0867(12) Uani 1 1 d . . . . .
N3 N 0.0671(11) 0.58471(18) 0.5007(3) 0.0899(11) Uani 1 1 d . . . . .
C11 C 0.5593(6) 0.68379(10) 0.80317(18) 0.0692(10) Uani 1 1 d G . . . .
C12 C 0.6386(6) 0.74330(11) 0.79042(19) 0.0767(12) Uani 1 1 d G . . . .
C13 C 0.5493(7) 0.78530(8) 0.8622(2) 0.0886(14) Uani 1 1 d G . . . .
H13 H 0.603529 0.825976 0.853533 0.106 Uiso 1 1 calc R U . . .
C14 C 0.3807(7) 0.76778(11) 0.9468(2) 0.0881(14) Uani 1 1 d G . . . .
H14 H 0.319659 0.796483 0.995899 0.106 Uiso 1 1 calc R U . . .
C15 C 0.3014(6) 0.70826(12) 0.95956(18) 0.0799(12) Uani 1 1 d G . . . .
H15 H 0.186119 0.696290 1.017357 0.096 Uiso 1 1 calc R U . . .
C16 C 0.3907(7) 0.66627(9) 0.8877(2) 0.0734(11) Uani 1 1 d G . . . .
H16 H 0.336447 0.625590 0.896449 0.088 Uiso 1 1 calc R U . . .
C2 C 0.2180(11) 0.56561(19) 0.5734(3) 0.0766(11) Uani 1 1 d . . . . .
C3 C 0.6936(14) 0.4356(3) 0.8752(4) 0.1097(18) Uani 1 1 d . . . . .
H3A H 0.934966 0.437496 0.896467 0.165 Uiso 1 1 calc R U . . .
H3B H 0.637878 0.396817 0.842960 0.165 Uiso 1 1 calc R U . . .
H3C H 0.571103 0.440749 0.937008 0.165 Uiso 1 1 calc R U . . .
C21 C 0.5733(9) 0.58011(17) 0.7391(3) 0.0687(10) Uani 1 1 d D . . . .
C22 C 0.4011(9) 0.54459(18) 0.6685(3) 0.0681(10) Uani 1 1 d . . . . .
C23 C 0.4220(10) 0.48452(18) 0.7066(3) 0.0728(11) Uani 1 1 d . . . . .
H23 H 0.322842 0.450936 0.670698 0.087 Uiso 1 1 calc R U . . .
C24 C 0.5984(10) 0.48327(16) 0.7982(3) 0.0730(11) Uani 1 1 d D . . . .

loop_
_atom_site_aniso_label
_atom_site_aniso_U_11
_atom_site_aniso_U_22
_atom_site_aniso_U_33
_atom_site_aniso_U_23
_atom_site_aniso_U_13
_atom_site_aniso_U_12
S1 0.072(2) 0.0616(13) 0.069(3) -0.0220(11) -0.0052(16) -0.0178(9)
O1B 0.072(2) 0.0616(13) 0.069(3) -0.0220(11) -0.0052(16) -0.0178(9)
O22 0.132(3) 0.082(2) 0.129(3) 0.029(2) -0.022(2) -0.022(2)
O21 0.109(3) 0.095(2) 0.079(2) 0.0176(18) -0.0130(17) -0.0223(18)
N1 0.080(2) 0.070(2) 0.0671(19) 0.0049(16) -0.0033(15) -0.0109(16)
N2 0.087(2) 0.077(3) 0.089(3) 0.021(2) -0.028(2) -0.021(2)
N3 0.107(3) 0.081(2) 0.077(2) 0.0041(19) -0.013(2) -0.009(2)
C11 0.066(2) 0.064(2) 0.073(2) -0.0005(18) -0.0178(17) -0.0062(16)
C12 0.075(2) 0.061(2) 0.086(3) 0.009(2) -0.028(2) -0.0087(18)
C13 0.081(3) 0.070(3) 0.106(3) 0.002(2) -0.038(3) -0.005(2)
C14 0.079(3) 0.076(3) 0.101(3) -0.011(2) -0.027(3) 0.005(2)
C15 0.070(2) 0.079(3) 0.085(3) -0.007(2) -0.0187(19) 0.001(2)
C16 0.070(2) 0.075(3) 0.071(2) -0.003(2) -0.0099(18) -0.0059(18)
C2 0.080(3) 0.076(3) 0.072(2) -0.005(2) 0.000(2) -0.002(2)
C3 0.085(3) 0.144(5) 0.098(3) 0.033(3) -0.002(3) 0.031(3)
C21 0.067(2) 0.070(2) 0.068(2) 0.0047(18) 0.0018(17) -0.0019(17)
C22 0.071(2) 0.068(2) 0.065(2) 0.0001(17) 0.0045(17) 0.0043(17)
C23 0.078(2) 0.064(2) 0.074(2) -0.0098(19) -0.0013(19) 0.0017(18)
C24 0.069(2) 0.072(3) 0.076(2) -0.006(2) 0.0012(18) -0.0014(18)

loop_
_atom_type_symbol
_atom_type_description
_atom_type_scat_dispersion_real
_atom_type_scat_dispersion_imag
_atom_type_scat_source
C C 0.0137 0.0067 'International Tables Vol C Tables 4.2.6.8 and 6.1.1.4'
H H 0.0000 0.0000 'International Tables Vol C Tables 4.2.6.8 and 6.1.1.4'
N N 0.0241 0.0134 'International Tables Vol C Tables 4.2.6.8 and 6.1.1.4'
O O 0.0389 0.0241 'International Tables Vol C Tables 4.2.6.8 and 6.1.1.4'
S S 0.2925 0.4295 'International Tables Vol C Tables 4.2.6.8 and 6.1.1.4'

loop_
_geom_angle_atom_site_label_1
_geom_angle_atom_site_label_2
_geom_angle_atom_site_label_3
_geom_angle
_geom_angle_site_symmetry_1
_geom_angle_site_symmetry_3
_geom_angle_publ_flag
C24 S1 C21 85.3(3) . . ?
C21 O1B C24 113.0(6) . . ?
C11 N1 H1 117.9 . . ?
C21 N1 H1 117.9 . . ?
C21 N1 C11 124.2(3) . . ?
O22 N2 O21 122.6(4) . . ?
O22 N2 C12 118.3(5) . . ?
O21 N2 C12 119.1(3) . . ?
C12 C11 N1 121.1(2) . . ?
C12 C11 C16 120.0 . . ?
C16 C11 N1 118.8(2) . . ?
C11 C12 N2 123.2(3) . . ?
C11 C12 C13 120.0 . . ?
C13 C12 N2 116.8(3) . . ?
C12 C13 H13 120.0 . . ?
C14 C13 C12 120.0 . . ?
C14 C13 H13 120.0 . . ?
C13 C14 H14 120.0 . . ?
C15 C14 C13 120.0 . . ?
C15 C14 H14 120.0 . . ?
C14 C15 H15 120.0 . . ?
C14 C15 C16 120.0 . . ?
C16 C15 H15 120.0 . . ?
C11 C16 H16 120.0 . . ?
C15 C16 C11 120.0 . . ?
C15 C16 H16 120.0 . . ?
N3 C2 C22 176.5(5) . . ?
H3A C3 H3B 109.5 . . ?
H3A C3 H3C 109.5 . . ?
H3B C3 H3C 109.5 . . ?
C24 C3 H3A 109.5 . . ?
C24 C3 H3B 109.5 . . ?
C24 C3 H3C 109.5 . . ?
O1B C21 N1 127.7(4) . . ?
N1 C21 S1 114.5(3) . . ?
C22 C21 S1 117.0(3) . . ?
C22 C21 O1B 103.6(4) . . ?
C22 C21 N1 128.3(3) . . ?
C2 C22 C23 127.2(4) . . ?
C21 C22 C2 123.9(4) . . ?
C21 C22 C23 108.9(3) . . ?
C22 C23 H23 125.3 . . ?
C24 C23 C22 109.4(3) . . ?
C24 C23 H23 125.3 . . ?
O1B C24 C3 121.2(5) . . ?
C3 C24 S1 106.8(4) . . ?
C23 C24 S1 119.5(4) . . ?
C23 C24 O1B 105.1(4) . . ?
C23 C24 C3 133.8(4) . . ?

loop_
_geom_bond_atom_site_label_1
_geom_bond_atom_site_label_2
_geom_bond_distance
_geom_bond_site_symmetry_2
_geom_bond_publ_flag
S1 C21 1.715(5) . ?
S1 C24 1.688(5) . ?
O1B C21 1.382(6) . ?
O1B C24 1.382(6) . ?
O22 N2 1.229(5) . ?
O21 N2 1.241(5) . ?
N1 H1 0.8800 . ?
N1 C11 1.407(4) . ?
N1 C21 1.394(5) . ?
N2 C12 1.443(5) . ?
N3 C2 1.141(5) . ?
C11 C12 1.3900 . ?
C11 C16 1.3900 . ?
C12 C13 1.3900 . ?
C13 H13 0.9500 . ?
C13 C14 1.3900 . ?
C14 H14 0.9500 . ?
C14 C15 1.3900 . ?
C15 H15 0.9500 . ?
C15 C16 1.3900 . ?
C16 H16 0.9500 . ?
C2 C22 1.435(6) . ?
C3 H3A 0.9800 . ?
C3 H3B 0.9800 . ?
C3 H3C 0.9800 . ?
C3 C24 1.481(6) . ?
C21 C22 1.343(6) . ?
C22 C23 1.436(6) . ?
C23 H23 0.9500 . ?
C23 C24 1.305(5) . ?

loop_
_geom_hbond_atom_site_label_D
_geom_hbond_atom_site_label_H
_geom_hbond_atom_site_label_A
_geom_hbond_distance_DH
_geom_hbond_distance_HA
_geom_hbond_distance_DA
_geom_hbond_angle_DHA
_geom_hbond_site_symmetry_A
_geom_hbond_publ_flag
N1 H1 O21 0.88 1.92 2.583(5) 131.0 . yes

loop_
_geom_torsion_atom_site_label_1
_geom_torsion_atom_site_label_2
_geom_torsion_atom_site_label_3
_geom_torsion_atom_site_label_4
_geom_torsion
_geom_torsion_site_symmetry_1
_geom_torsion_site_symmetry_2
_geom_torsion_site_symmetry_3
_geom_torsion_site_symmetry_4
_geom_torsion_publ_flag
S1 C21 C22 C2 176.9(4) . . . . ?
S1 C21 C22 C23 -0.8(5) . . . . ?
O1B C21 C22 C2 178.4(5) . . . . ?
O1B C21 C22 C23 0.7(6) . . . . ?
O22 N2 C12 C11 177.1(3) . . . . ?
O22 N2 C12 C13 -3.6(4) . . . . ?
O21 N2 C12 C11 -4.8(4) . . . . ?
O21 N2 C12 C13 174.6(3) . . . . ?
N1 C11 C12 N2 -1.8(3) . . . . ?
N1 C11 C12 C13 178.9(3) . . . . ?
N1 C11 C16 C15 -178.9(2) . . . . ?
N1 C21 C22 C2 -7.9(7) . . . . ?
N1 C21 C22 C23 174.4(4) . . . . ?
N2 C12 C13 C14 -179.4(2) . . . . ?
C11 N1 C21 S1 -60.3(5) . . . . ?
C11 N1 C21 O1B -63.3(7) . . . . ?
C11 N1 C21 C22 124.4(4) . . . . ?
C11 C12 C13 C14 0.0 . . . . ?
C12 C11 C16 C15 0.0 . . . . ?
C12 C13 C14 C15 0.0 . . . . ?
C13 C14 C15 C16 0.0 . . . . ?
C14 C15 C16 C11 0.0 . . . . ?
C16 C11 C12 N2 179.3(3) . . . . ?
C16 C11 C12 C13 0.0 . . . . ?
C2 C22 C23 C24 -176.9(4) . . . . ?
C21 S1 C24 C3 -178.6(3) . . . . ?
C21 S1 C24 C23 -0.1(4) . . . . ?
C21 O1B C24 C3 -177.2(5) . . . . ?
C21 O1B C24 C23 2.3(8) . . . . ?
C21 N1 C11 C12 179.2(3) . . . . ?
C21 N1 C11 C16 -1.9(4) . . . . ?
C21 C22 C23 C24 0.7(5) . . . . ?
C22 C23 C24 S1 -0.3(5) . . . . ?
C22 C23 C24 O1B -1.7(6) . . . . ?
C22 C23 C24 C3 177.7(5) . . . . ?
C24 S1 C21 N1 -175.4(3) . . . . ?
C24 S1 C21 C22 0.5(4) . . . . ?
C24 O1B C21 N1 -175.6(5) . . . . ?
C24 O1B C21 C22 -1.9(8) . . . . ?
